data_2103599
loop_
_publ_author_name
'Glidewell, Christopher'
'Harrison, William T. A.'
'Low, John N.'
'Sime, Jamie G.'
'Wardell, James L.'

_publ_section_title
;
 Patterns of soft C---H&#x00B7;&#x00B7;&#x00B7;O hydrogen bonding in
 diaryl sulfones
;
_journal_issue 2
_journal_name_full 'Acta Crystallographica Section B'
_journal_page_first 190
_journal_page_last 200
_journal_paper_doi 10.1107/S0108768100015494
_journal_volume 57
_journal_year 2001
_chemical_formula_sum 'C14 H14 O2 S'
_chemical_formula_weight 246.31
_chemical_name_systematic
;
2,5-Dimethyldiphenyl sulfone
;
_space_group_IT_number 14
_symmetry_cell_setting monoclinic
_symmetry_space_group_name_Hall '-P 2yn'
_symmetry_space_group_name_H-M 'P 1 21/n 1'
_cell_angle_alpha 90.00
_cell_angle_beta 103.525(2)
_cell_angle_gamma 90.00
_cell_formula_units_Z 4
_cell_length_a 7.8879(3)
_cell_length_b 10.9788(4)
_cell_length_c 15.2489(4)
_cell_measurement_reflns_used 14179
_cell_measurement_temperature 150(2)
_cell_measurement_theta_max 27.32
_cell_measurement_theta_min 2.30
_cell_volume 1283.93(8)
_computing_cell_refinement 'DENZO (Otwinowski & Minor, 1997)'
_computing_data_collection 'Kappa-CCD server software (Nonius, 1997)'
_computing_data_reduction 'DENZO (Otwinowski & Minor, 1997)'
_computing_molecular_graphics 'ORTEP (Johnson, 1976), PLATON (Spek, 2000)'
_computing_publication_material 'SHELXL-97  and WordPerfect macro PRPKAPPA (Ferguson, 1999)'
_computing_structure_refinement 'SHELXL-97 (Sheldrick, 1997b)'
_computing_structure_solution 'SHELXS-97 (Sheldrick, 1997a)'
_diffrn_ambient_temperature 150(2)
_diffrn_measured_fraction_theta_full .942
_diffrn_measured_fraction_theta_max .942
_diffrn_measurement_device_type Kappa-CCD
_diffrn_measurement_method '\f scans and \w scans with \k offsets'
_diffrn_radiation_monochromator graphite
_diffrn_radiation_source 'fine-focus sealed X-ray tube'
_diffrn_radiation_type 'Mo K\a'
_diffrn_radiation_wavelength .71073
_diffrn_reflns_av_R_equivalents .038
_diffrn_reflns_av_sigmaI/netI .0624
_diffrn_reflns_limit_h_max 10
_diffrn_reflns_limit_h_min -10
_diffrn_reflns_limit_k_max 14
_diffrn_reflns_limit_k_min -14
_diffrn_reflns_limit_l_max 19
_diffrn_reflns_limit_l_min -19
_diffrn_reflns_number 14179
_diffrn_reflns_theta_full 27.32
_diffrn_reflns_theta_max 27.32
_diffrn_reflns_theta_min 2.30
_diffrn_standards_decay_% 0
_exptl_absorpt_coefficient_mu .239
_exptl_absorpt_correction_T_max .988
_exptl_absorpt_correction_T_min .954
_exptl_absorpt_correction_type multi-scan
_exptl_absorpt_process_details 'Sortav (Blessing, 1995 & 1997)'
_exptl_crystal_colour colourless
_exptl_crystal_density_diffrn 1.274
_exptl_crystal_density_method 'not measured'
_exptl_crystal_description plate
_exptl_crystal_F_000 520
_exptl_crystal_size_max .20
_exptl_crystal_size_mid .15
_exptl_crystal_size_min .05
_refine_diff_density_max .258
_refine_diff_density_min -.422
_refine_ls_extinction_method none
_refine_ls_goodness_of_fit_ref 1.044
_refine_ls_hydrogen_treatment constr
_refine_ls_matrix_type full
_refine_ls_number_parameters 156
_refine_ls_number_reflns 2895
_refine_ls_number_restraints 0
_refine_ls_restrained_S_all 1.044
_refine_ls_R_factor_all .0800
_refine_ls_R_factor_gt .0470
_refine_ls_shift/su_max .004
_refine_ls_shift/su_mean .000
_refine_ls_structure_factor_coef Fsqd
_refine_ls_weighting_details 'w=1/[\s^2^(Fo^2^)+(0.0642P)^2^+0.0204P] where P=(Fo^2^+2Fc^2^)/3'
_refine_ls_weighting_scheme calc
_refine_ls_wR_factor_ref .1224
_reflns_number_gt 1990
_reflns_number_total 2895
_reflns_threshold_expression >2\s(I)
_cod_data_source_file bm0036.cif
_cod_data_source_block 5
_cod_depositor_comments
;
The following automatic conversions were performed:
'_exptl_absorpt_correction_type' value 'Multi-scan' changed to
'multi-scan' according to
'/home/saulius/struct/CIF-dictionaries/cif_core.dic' dictionary named
'cif_core.dic' version 2.4.1 from 2010-06-29.

Automatic conversion script
Id: cif_fix_enum 1527 2010-12-29 10:47:43Z saulius 

The following automatic conversions were performed:

'_exptl_absorpt_correction_type' value 'Multi-scan' changed to
'multi-scan' according to
/home/saulius/struct/CIF-dictionaries/cif_core.dic dictionary named
'cif_core.dic' version 2.4.1 from 2010-06-29.

Automatic conversion script
Id: cif_fix_values 1715 2011-07-08 13:25:40Z adriana 
;
_cod_original_sg_symbol_H-M P21/n
_cod_database_code 2103599
_cod_database_fobs_code 2103599

loop_
_symmetry_equiv_pos_as_xyz
'x, y, z'
'-x+1/2, y+1/2, -z+1/2'
'-x, -y, -z'
'x-1/2, -y-1/2, z-1/2'

loop_
_atom_site_label
_atom_site_fract_x
_atom_site_fract_y
_atom_site_fract_z
_atom_site_U_iso_or_equiv
_atom_site_adp_type
_atom_site_calc_flag
_atom_site_refinement_flags
_atom_site_occupancy
_atom_site_type_symbol
S1 .19274(6) .75337(4) .29672(3) .02638(17) Uani d . 1 S
O1 .10507(17) .83517(12) .22674(8) .0321(3) Uani d . 1 O
O2 .34797(16) .69367(13) .28465(8) .0349(4) Uani d . 1 O
C1 .0404(2) .64101(17) .30893(11) .0255(4) Uani d . 1 C
C2 -.1252(2) .67689(19) .31517(12) .0324(5) Uani d . 1 C
C3 -.2478(3) .5878(2) .32019(13) .0403(5) Uani d . 1 C
C4 -.2047(3) .4665(2) .31915(13) .0407(5) Uani d . 1 C
C5 -.0401(3) .4319(2) .31243(13) .0393(5) Uani d . 1 C
C6 .0845(3) .51890(18) .30783(12) .0329(5) Uani d . 1 C
C1A .2399(2) .83687(17) .39923(11) .0270(4) Uani d . 1 C
C2A .3324(3) .7831(2) .48037(12) .0330(5) Uani d . 1 C
C2A1 .3947(3) .6532(2) .48952(13) .0424(6) Uani d . 1 C
C3A .3638(3) .8588(2) .55521(13) .0406(5) Uani d . 1 C
C4A .3093(3) .9785(2) .55117(13) .0422(6) Uani d . 1 C
C5A .2183(3) 1.0306(2) .47111(12) .0356(5) Uani d . 1 C
C5A1 .1602(3) 1.1611(2) .46530(15) .0502(6) Uani d . 1 C
C6A .1843(2) .95648(19) .39489(12) .0312(5) Uani d . 1 C
H2 -.1542 .7608 .3160 .039 Uiso calc R 1 H
H3 -.3618 .6108 .3244 .048 Uiso calc R 1 H
H4 -.2888 .4061 .3231 .049 Uiso calc R 1 H
H5 -.0121 .3479 .3109 .047 Uiso calc R 1 H
H6 .1984 .4953 .3040 .040 Uiso calc R 1 H
H2A1 .4631 .6391 .5511 .064 Uiso calc R 1 H
H2A2 .4676 .6376 .4467 .064 Uiso calc R 1 H
H2A3 .2940 .5982 .4767 .064 Uiso calc R 1 H
H3A .4253 .8269 .6116 .049 Uiso calc R 1 H
H4A .3346 1.0264 .6045 .051 Uiso calc R 1 H
H5A1 .2250 1.2055 .5184 .075 Uiso calc R 1 H
H5A2 .0352 1.1648 .4632 .075 Uiso calc R 1 H
H5A3 .1825 1.1981 .4106 .075 Uiso calc R 1 H
H6A .1217 .9888 .3389 .037 Uiso calc R 1 H

loop_
_atom_site_aniso_label
_atom_site_aniso_U_11
_atom_site_aniso_U_22
_atom_site_aniso_U_33
_atom_site_aniso_U_12
_atom_site_aniso_U_13
_atom_site_aniso_U_23
S1 .0249(3) .0316(3) .0225(3) -.0009(2) .00526(18) -.00011(19)
O1 .0359(8) .0346(9) .0229(6) -.0027(6) .0011(5) .0035(5)
O2 .0259(7) .0454(9) .0360(7) .0015(7) .0124(5) -.0017(6)
C1 .0232(9) .0327(12) .0197(9) .0015(8) .0035(7) -.0007(7)
C2 .0289(11) .0356(13) .0332(10) .0046(9) .0079(8) -.0003(9)
C3 .0256(11) .0554(16) .0419(12) -.0031(10) .0121(8) -.0028(10)
C4 .0415(13) .0435(15) .0383(11) -.0144(11) .0118(9) -.0039(9)
C5 .0475(14) .0274(12) .0436(12) -.0043(10) .0115(9) -.0007(9)
C6 .0315(11) .0313(13) .0358(11) .0045(9) .0077(8) -.0012(8)
C1A .0253(10) .0304(12) .0245(9) -.0036(8) .0040(7) .0000(8)
C2A .0295(11) .0423(13) .0257(10) -.0012(9) .0034(7) .0049(8)
C2A1 .0490(13) .0451(15) .0287(11) .0069(11) -.0001(9) .0079(9)
C3A .0405(12) .0528(15) .0245(10) -.0018(11) -.0005(8) .0006(9)
C4A .0474(14) .0509(15) .0274(10) -.0073(11) .0069(9) -.0105(9)
C5A .0386(12) .0350(13) .0345(11) -.0049(9) .0115(8) -.0037(9)
C5A1 .0645(16) .0398(14) .0476(13) .0036(12) .0160(11) -.0071(10)
C6A .0309(11) .0352(12) .0271(10) -.0019(9) .0061(7) .0011(8)

loop_
_atom_type_symbol
_atom_type_description
_atom_type_scat_dispersion_real
_atom_type_scat_dispersion_imag
_atom_type_scat_source
C C .0033 .0016 'International Tables Vol C Tables 4.2.6.8 and 6.1.1.4'
H H .0000 .0000 'International Tables Vol C Tables 4.2.6.8 and 6.1.1.4'
O O .0106 .0060 'International Tables Vol C Tables 4.2.6.8 and 6.1.1.4'
S S .1246 .1234 'International Tables Vol C Tables 4.2.6.8 and 6.1.1.4'

loop_
_geom_angle_atom_site_label_1
_geom_angle_atom_site_label_2
_geom_angle_atom_site_label_3
_geom_angle
_geom_angle_publ_flag
O2 S1 O1 117.69(8) no
O2 S1 C1 108.46(9) no
O1 S1 C1 107.06(8) no
O2 S1 C1A 109.81(8) no
O1 S1 C1A 107.19(8) no
C1 S1 C1A 106.02(8) no
C6 C1 C2 121.20(18) no
C6 C1 S1 119.75(14) no
C2 C1 S1 118.97(15) no
C1 C2 C3 118.8(2) no
C1 C2 H2 120.6 no
C3 C2 H2 120.6 no
C4 C3 C2 120.2(2) no
C4 C3 H3 119.9 no
C2 C3 H3 119.9 no
C3 C4 C5 120.4(2) no
C3 C4 H4 119.8 no
C5 C4 H4 119.8 no
C4 C5 C6 120.4(2) no
C4 C5 H5 119.8 no
C6 C5 H5 119.8 no
C5 C6 C1 118.91(19) no
C5 C6 H6 120.5 no
C1 C6 H6 120.5 no
C6A C1A C2A 122.22(17) no
C6A C1A S1 116.76(13) no
C2A C1A S1 121.01(15) no
C3A C2A C1A 115.31(19) no
C3A C2A C2A1 120.01(17) no
C1A C2A C2A1 124.67(17) no
C2A C2A1 H2A1 109.5 no
C2A C2A1 H2A2 109.5 no
H2A1 C2A1 H2A2 109.5 no
C2A C2A1 H2A3 109.5 no
H2A1 C2A1 H2A3 109.5 no
H2A2 C2A1 H2A3 109.5 no
C4A C3A C2A 122.70(18) no
C4A C3A H3A 118.6 no
C2A C3A H3A 118.6 no
C3A C4A C5A 121.57(19) no
C3A C4A H4A 119.2 no
C5A C4A H4A 119.2 no
C4A C5A C6A 117.0(2) no
C4A C5A C5A1 122.24(19) no
C6A C5A C5A1 120.80(18) no
C5A C5A1 H5A1 109.5 no
C5A C5A1 H5A2 109.5 no
H5A1 C5A1 H5A2 109.5 no
C5A C5A1 H5A3 109.5 no
H5A1 C5A1 H5A3 109.5 no
H5A2 C5A1 H5A3 109.5 no
C1A C6A C5A 121.23(17) no
C1A C6A H6A 119.4 no
C5A C6A H6A 119.4 no

loop_
_geom_bond_atom_site_label_1
_geom_bond_atom_site_label_2
_geom_bond_distance
_geom_bond_publ_flag
S1 O2 1.4381(14) no
S1 O1 1.4416(13) no
S1 C1 1.7624(19) no
S1 C1A 1.7748(18) no
C1 C6 1.386(3) no
C1 C2 1.388(3) no
C2 C3 1.390(3) no
C2 H2 .9500 no
C3 C4 1.376(3) no
C3 H3 .9500 no
C4 C5 1.379(3) no
C4 H4 .9500 no
C5 C6 1.384(3) no
C5 H5 .9500 no
C6 H6 .9500 no
C1A C6A 1.381(3) no
C1A C2A 1.411(2) no
C2A C3A 1.386(3) no
C2A C2A1 1.505(3) no
C2A1 H2A1 .9800 no
C2A1 H2A2 .9800 no
C2A1 H2A3 .9800 no
C3A C4A 1.380(3) no
C3A H3A .9500 no
C4A C5A 1.386(3) no
C4A H4A .9500 no
C5A C6A 1.392(3) no
C5A C5A1 1.500(3) no
C5A1 H5A1 .9800 no
C5A1 H5A2 .9800 no
C5A1 H5A3 .9800 no
C6A H6A .9500 no

loop_
_geom_hbond_atom_site_label_D
_geom_hbond_atom_site_label_H
_geom_hbond_atom_site_label_A
_geom_hbond_site_symmetry_A
_geom_hbond_distance_DH
_geom_hbond_distance_HA
_geom_hbond_distance_DA
_geom_hbond_angle_DHA
_geom_hbond_publ_flag
C3 H3 O2 1_455 .95 2.41 3.317(3) 161 y
C4 H4 O1 2_445 .95 2.55 3.392(3) 147 y
C6 H6 O1 2_545 .95 2.46 3.309(3) 149 y

loop_
_geom_torsion_atom_site_label_1
_geom_torsion_atom_site_label_2
_geom_torsion_atom_site_label_3
_geom_torsion_atom_site_label_4
_geom_torsion
_geom_torsion_publ_flag
O2 S1 C1 C6 1.42(16) no
O1 S1 C1 C6 129.35(14) no
C1A S1 C1 C6 -116.46(14) no
O2 S1 C1 C2 -175.52(13) no
O1 S1 C1 C2 -47.58(15) no
C1A S1 C1 C2 66.61(15) no
C6 C1 C2 C3 -.1(3) no
S1 C1 C2 C3 176.78(14) no
C1 C2 C3 C4 .1(3) no
C2 C3 C4 C5 -.5(3) no
C3 C4 C5 C6 .9(3) no
C4 C5 C6 C1 -.8(3) no
C2 C1 C6 C5 .5(3) no
S1 C1 C6 C5 -176.41(13) no
O2 S1 C1A C6A 130.43(15) no
O1 S1 C1A C6A 1.50(17) no
C1 S1 C1A C6A -112.60(15) no
O2 S1 C1A C2A -48.49(17) no
O1 S1 C1A C2A -177.42(14) no
C1 S1 C1A C2A 68.48(17) no
C6A C1A C2A C3A -.1(3) no
S1 C1A C2A C3A 178.74(15) no
C6A C1A C2A C2A1 179.4(2) no
S1 C1A C2A C2A1 -1.8(3) no
C1A C2A C3A C4A -.2(3) no
C2A1 C2A C3A C4A -179.7(2) no
C2A C3A C4A C5A .2(3) no
C3A C4A C5A C6A .0(3) no
C3A C4A C5A C5A1 -179.2(2) no
C2A C1A C6A C5A .4(3) no
S1 C1A C6A C5A -178.51(15) no
C4A C5A C6A C1A -.4(3) no
C5A1 C5A C6A C1A 178.88(19) no

loop_
_cod_related_entry_id
_cod_related_entry_database
_cod_related_entry_code
1 ChemSpider 191701
